data_2018491
loop_
_publ_author_name
'Herdtweck, Eberhardt'
'Zeller, Alexander'
'Strassner, Thomas'

_publ_section_title
;
 Bis(1-<i>tert</i>-butyl-1<i>H</i>-imidazole-\k<i>N</i>^3^)dichloridocobalt(II)
;
_journal_coeditor_code EG3092
_journal_issue 6
_journal_name_full 'Acta Crystallographica Section C'
_journal_page_first m166
_journal_page_last m168
_journal_paper_doi 10.1107/S0108270112020884
_journal_volume 68
_journal_year 2012
_chemical_formula_iupac '[Co Cl2 (C7 H12 N2)2]'
_chemical_formula_moiety 'C14 H24 Cl2 Co N4'
_chemical_formula_sum 'C14 H24 Cl2 Co N4'
_chemical_formula_weight 378.20
_chemical_name_systematic
;
Bis(1-<i>tert</i>-butyl-1<i>H</i>-imidazole-\k<i>N</i>^3^)dichloridocobalt(II)
;
_space_group_IT_number 14
_symmetry_cell_setting monoclinic
_symmetry_space_group_name_Hall '-P 2ybc'
_symmetry_space_group_name_H-M 'P 1 21/c 1'
_atom_sites_solution_hydrogens geom
_atom_sites_solution_primary direct
_atom_sites_solution_secondary difmap
_cell_angle_alpha 90
_cell_angle_beta 106.9542(3)
_cell_angle_gamma 90
_cell_formula_units_Z 8
_cell_length_a 14.10540(10)
_cell_length_b 14.54700(10)
_cell_length_c 18.7059(2)
_cell_measurement_reflns_used 7031
_cell_measurement_temperature 173.0(10)
_cell_measurement_theta_max 25.37
_cell_measurement_theta_min 1.51
_cell_volume 3671.47(5)
_computing_cell_refinement 'DENZO (Otwinowski & Minor, 1997)'
_computing_data_collection 'COLLECT (Nonius, 2001)'
_computing_data_reduction 'DENZO (Otwinowski & Minor, 1997)'
_computing_molecular_graphics
;
DIAMOND (Brandenburg, 2010) and PLATON (Spek, 2009)
;
_computing_publication_material 'PLATON (Spek, 2009)'
_computing_structure_refinement 'SHELXL97 (Sheldrick, 2008)'
_computing_structure_solution 'SIR92 (Altomare <i>et al.</i>, 1994'
_diffrn_ambient_temperature 173.0(10)
_diffrn_detector_area_resol_mean 18
_diffrn_measured_fraction_theta_full 1.000
_diffrn_measured_fraction_theta_max 1.000
_diffrn_measurement_device '\k-geometry diffractometer'
_diffrn_measurement_device_type 'Nonius KappaCCD area-detector'
_diffrn_measurement_method '\f and \w rotation'
_diffrn_radiation_monochromator graphite
_diffrn_radiation_source 'Nonius FR 591 rotating-anode'
_diffrn_radiation_type 'Mo K\a'
_diffrn_radiation_wavelength 0.71073
_diffrn_reflns_av_R_equivalents 0.056
_diffrn_reflns_av_sigmaI/netI 0.0251
_diffrn_reflns_limit_h_max 17
_diffrn_reflns_limit_h_min -17
_diffrn_reflns_limit_k_max 17
_diffrn_reflns_limit_k_min -17
_diffrn_reflns_limit_l_max 21
_diffrn_reflns_limit_l_min -22
_diffrn_reflns_number 74460
_diffrn_reflns_theta_full 25.37
_diffrn_reflns_theta_max 25.37
_diffrn_reflns_theta_min 1.51
_diffrn_standards_decay_% 0
_exptl_absorpt_coefficient_mu 1.225
_exptl_absorpt_correction_T_max 1.000
_exptl_absorpt_correction_T_min 0.857
_exptl_absorpt_correction_type multi-scan
_exptl_absorpt_process_details
;
[applied during the scaling procedure (DENZO; Otwinowski & Minor, 1997)]
;
_exptl_crystal_colour blue
_exptl_crystal_density_diffrn 1.368
_exptl_crystal_description fragment
_exptl_crystal_F_000 1576
_exptl_crystal_size_max 0.33
_exptl_crystal_size_mid 0.33
_exptl_crystal_size_min 0.05
_refine_diff_density_max 0.282
_refine_diff_density_min -0.297
_refine_ls_extinction_method none
_refine_ls_goodness_of_fit_ref 1.034
_refine_ls_hydrogen_treatment constr
_refine_ls_matrix_type full
_refine_ls_number_constraints 0
_refine_ls_number_parameters 391
_refine_ls_number_reflns 6741
_refine_ls_number_restraints 0
_refine_ls_restrained_S_all 1.034
_refine_ls_R_factor_all 0.0450
_refine_ls_R_factor_gt 0.0315
_refine_ls_shift/su_max 0.001
_refine_ls_shift/su_mean 0.000
_refine_ls_structure_factor_coef Fsqd
_refine_ls_weighting_details 'w=1/[\s^2^(Fo^2^)+(0.0321P)^2^+2.5029P] where P=(Fo^2^+2Fc^2^)/3'
_refine_ls_weighting_scheme sigma
_refine_ls_wR_factor_gt 0.0709
_refine_ls_wR_factor_ref 0.0762
_reflns_number_gt 5547
_reflns_number_total 6741
_reflns_threshold_expression I>2\s(I)
_cod_data_source_file eg3092.cif
_cod_data_source_block I
_cod_original_sg_symbol_H-M 'P 21/c'
_cod_database_code 2018491
_cod_database_fobs_code 2018491

loop_
_symmetry_equiv_pos_site_id
_symmetry_equiv_pos_as_xyz
1 x,y,z
2 -x,1/2+y,1/2-z
3 -x,-y,-z
4 x,1/2-y,1/2+z

loop_
_atom_site_type_symbol
_atom_site_label
_atom_site_fract_x
_atom_site_fract_y
_atom_site_fract_z
_atom_site_U_iso_or_equiv
_atom_site_adp_type
_atom_site_calc_flag
_atom_site_refinement_flags
_atom_site_occupancy
_atom_site_symmetry_multiplicity
Co Co1 0.30046(2) 0.148881(19) 0.296068(16) 0.02443(8) Uani d . 1 1
Cl Cl1 0.22349(4) 0.16251(4) 0.17244(3) 0.03311(14) Uani d . 1 1
Cl Cl2 0.33651(4) 0.00521(3) 0.34197(3) 0.03122(13) Uani d . 1 1
N N1 0.43252(13) 0.21302(11) 0.32086(9) 0.0244(4) Uani d . 1 1
N N2 0.55196(13) 0.31650(11) 0.34675(10) 0.0246(4) Uani d . 1 1
N N3 0.21723(13) 0.20424(12) 0.35646(10) 0.0276(4) Uani d . 1 1
N N4 0.12648(13) 0.29509(12) 0.40414(10) 0.0283(4) Uani d . 1 1
C C1 0.45390(16) 0.30200(14) 0.32959(12) 0.0258(5) Uani d . 1 1
H H11 0.4059 0.3493 0.3244 0.031 Uiso calc R 1 1
C C2 0.52234(16) 0.16891(14) 0.33325(12) 0.0266(5) Uani d . 1 1
H H21 0.5310 0.1043 0.3309 0.032 Uiso calc R 1 1
C C3 0.59633(16) 0.23173(14) 0.34928(12) 0.0273(5) Uani d . 1 1
H H31 0.6653 0.2197 0.3601 0.033 Uiso calc R 1 1
C C4 0.60243(17) 0.40801(14) 0.36558(13) 0.0296(5) Uani d . 1 1
C C5 0.6005(2) 0.43318(17) 0.44427(14) 0.0441(7) Uani d . 1 1
H H51 0.5317 0.4379 0.4453 0.066 Uiso calc R 1 1
H H52 0.6340 0.4923 0.4587 0.066 Uiso calc R 1 1
H H53 0.6348 0.3855 0.4794 0.066 Uiso calc R 1 1
C C6 0.54547(18) 0.47873(15) 0.30912(15) 0.0380(6) Uani d . 1 1
H H61 0.5412 0.4580 0.2584 0.057 Uiso calc R 1 1
H H62 0.5800 0.5379 0.3187 0.057 Uiso calc R 1 1
H H63 0.4785 0.4857 0.3140 0.057 Uiso calc R 1 1
C C7 0.70808(18) 0.40011(17) 0.36149(16) 0.0433(6) Uani d . 1 1
H H71 0.7450 0.3567 0.3996 0.065 Uiso calc R 1 1
H H72 0.7401 0.4606 0.3704 0.065 Uiso calc R 1 1
H H73 0.7074 0.3780 0.3119 0.065 Uiso calc R 1 1
C C8 0.17982(16) 0.28800(15) 0.35556(12) 0.0283(5) Uani d . 1 1
H H81 0.1895 0.3367 0.3246 0.034 Uiso calc R 1 1
C C9 0.18704(17) 0.15609(15) 0.40924(14) 0.0338(5) Uani d . 1 1
H H91 0.2030 0.0938 0.4228 0.041 Uiso calc R 1 1
C C10 0.13101(18) 0.21144(15) 0.43887(14) 0.0364(6) Uani d . 1 1
H H101 0.1008 0.1955 0.4764 0.044 Uiso calc R 1 1
C C11 0.07807(17) 0.38122(15) 0.42007(14) 0.0332(5) Uani d . 1 1
C C12 0.0119(2) 0.35709(18) 0.46857(18) 0.0528(8) Uani d . 1 1
H H112 0.0527 0.3337 0.5169 0.079 Uiso calc R 1 1
H H121 -0.0358 0.3099 0.4436 0.079 Uiso calc R 1 1
H H123 -0.0237 0.4122 0.4765 0.079 Uiso calc R 1 1
C C13 0.0174(2) 0.42239(19) 0.34635(16) 0.0549(8) Uani d . 1 1
H H131 0.0614 0.4389 0.3164 0.082 Uiso calc R 1 1
H H132 -0.0168 0.4776 0.3560 0.082 Uiso calc R 1 1
H H133 -0.0315 0.3773 0.3191 0.082 Uiso calc R 1 1
C C14 0.15973(19) 0.44627(16) 0.46138(15) 0.0421(6) Uani d . 1 1
H H141 0.1990 0.4173 0.5079 0.063 Uiso calc R 1 1
H H142 0.1303 0.5033 0.4730 0.063 Uiso calc R 1 1
H H143 0.2027 0.4602 0.4300 0.063 Uiso calc R 1 1
Co Co2 0.19130(2) 0.49803(2) 0.164679(19) 0.03167(9) Uani d . 1 1
Cl Cl3 0.26847(5) 0.49558(4) 0.28981(4) 0.03938(15) Uani d . 1 1
Cl Cl4 0.14925(5) 0.63903(4) 0.11322(4) 0.04224(16) Uani d . 1 1
N N21 0.06229(14) 0.42985(13) 0.14949(12) 0.0372(5) Uani d . 1 1
N N22 -0.05722(14) 0.33495(12) 0.15524(12) 0.0338(5) Uani d . 1 1
N N23 0.28478(14) 0.44774(12) 0.11119(11) 0.0311(4) Uani d . 1 1
N N24 0.39698(13) 0.36514(12) 0.07875(10) 0.0263(4) Uani d . 1 1
C C21 0.03877(17) 0.34402(15) 0.15985(13) 0.0304(5) Uani d . 1 1
H H211 0.0847 0.2945 0.1695 0.036 Uiso calc R 1 1
C C22 -0.0240(2) 0.47894(18) 0.13973(19) 0.0544(8) Uani d . 1 1
H H221 -0.0305 0.5435 0.1322 0.065 Uiso calc R 1 1
C C23 -0.09782(19) 0.42161(17) 0.14242(17) 0.0512(7) Uani d . 1 1
H H231 -0.1649 0.4378 0.1366 0.061 Uiso calc R 1 1
C C24 -0.11329(18) 0.24870(16) 0.15900(14) 0.0367(6) Uani d . 1 1
C C25 -0.1646(3) 0.2181(2) 0.07967(19) 0.0751(10) Uani d . 1 1
H H251 -0.2071 0.2678 0.0527 0.113 Uiso calc R 1 1
H H252 -0.2050 0.1636 0.0806 0.113 Uiso calc R 1 1
H H253 -0.1147 0.2031 0.0544 0.113 Uiso calc R 1 1
C C26 -0.0416(2) 0.17655(19) 0.2015(2) 0.0747(11) Uani d . 1 1
H H261 -0.0783 0.1210 0.2067 0.112 Uiso calc R 1 1
H H262 -0.0062 0.2002 0.2512 0.112 Uiso calc R 1 1
H H263 0.0061 0.1618 0.1742 0.112 Uiso calc R 1 1
C C27 -0.1904(2) 0.26807(18) 0.19910(17) 0.0511(7) Uani d . 1 1
H H271 -0.1575 0.2901 0.2498 0.077 Uiso calc R 1 1
H H272 -0.2271 0.2115 0.2017 0.077 Uiso calc R 1 1
H H273 -0.2366 0.3151 0.1717 0.077 Uiso calc R 1 1
C C28 0.33406(17) 0.36882(15) 0.12037(13) 0.0327(5) Uani d . 1 1
H H281 0.3258 0.3208 0.1525 0.039 Uiso calc R 1 1
C C29 0.31812(19) 0.49622(15) 0.06028(14) 0.0358(6) Uani d . 1 1
H H291 0.2963 0.5559 0.0421 0.043 Uiso calc R 1 1
C C30 0.38653(19) 0.44621(15) 0.04013(13) 0.0362(6) Uani d . 1 1
H H301 0.4210 0.4639 0.0056 0.043 Uiso calc R 1 1
C C31 0.46122(17) 0.28457(15) 0.07408(12) 0.0277(5) Uani d . 1 1
C C32 0.5314(2) 0.31228(17) 0.02940(14) 0.0399(6) Uani d . 1 1
H H321 0.4928 0.3297 -0.0214 0.060 Uiso calc R 1 1
H H322 0.5747 0.2604 0.0271 0.060 Uiso calc R 1 1
H H323 0.5718 0.3646 0.0537 0.060 Uiso calc R 1 1
C C33 0.52081(19) 0.25800(18) 0.15311(13) 0.0415(6) Uani d . 1 1
H H331 0.5605 0.3107 0.1776 0.062 Uiso calc R 1 1
H H332 0.5648 0.2066 0.1511 0.062 Uiso calc R 1 1
H H333 0.4755 0.2396 0.1815 0.062 Uiso calc R 1 1
C C34 0.39420(19) 0.20611(16) 0.03560(15) 0.0406(6) Uani d . 1 1
H H341 0.3566 0.2250 -0.0150 0.061 Uiso calc R 1 1
H H342 0.3482 0.1906 0.0642 0.061 Uiso calc R 1 1
H H343 0.4347 0.1522 0.0329 0.061 Uiso calc R 1 1

loop_
_atom_site_aniso_label
_atom_site_aniso_U_11
_atom_site_aniso_U_22
_atom_site_aniso_U_33
_atom_site_aniso_U_12
_atom_site_aniso_U_13
_atom_site_aniso_U_23
Co1 0.02411(17) 0.02136(15) 0.02917(17) -0.00051(12) 0.00988(13) -0.00353(12)
Cl1 0.0332(3) 0.0353(3) 0.0291(3) 0.0058(2) 0.0064(2) 0.0001(2)
Cl2 0.0380(3) 0.0206(3) 0.0396(3) 0.0014(2) 0.0185(3) 0.0011(2)
N1 0.0258(10) 0.0212(9) 0.0270(10) -0.0003(7) 0.0088(8) -0.0001(7)
N2 0.0256(10) 0.0204(9) 0.0283(10) -0.0007(7) 0.0087(8) 0.0007(7)
N3 0.0262(10) 0.0251(9) 0.0332(11) -0.0016(8) 0.0117(8) -0.0063(8)
N4 0.0273(10) 0.0234(9) 0.0372(11) 0.0000(8) 0.0144(9) -0.0065(8)
C1 0.0255(12) 0.0234(11) 0.0293(12) 0.0018(9) 0.0092(9) 0.0002(9)
C2 0.0293(13) 0.0219(11) 0.0287(12) 0.0033(9) 0.0086(10) 0.0002(9)
C3 0.0249(12) 0.0281(12) 0.0290(12) 0.0043(9) 0.0082(10) 0.0020(9)
C4 0.0314(13) 0.0222(11) 0.0359(13) -0.0069(9) 0.0110(10) 0.0008(9)
C5 0.0572(18) 0.0350(14) 0.0399(15) -0.0149(12) 0.0139(13) -0.0064(11)
C6 0.0354(14) 0.0269(12) 0.0515(16) -0.0029(10) 0.0123(12) 0.0099(11)
C7 0.0283(14) 0.0367(14) 0.0641(18) -0.0053(11) 0.0123(13) 0.0037(12)
C8 0.0300(13) 0.0259(11) 0.0308(12) 0.0000(9) 0.0116(10) -0.0029(9)
C9 0.0336(14) 0.0237(11) 0.0493(15) -0.0008(10) 0.0203(12) 0.0011(10)
C10 0.0404(15) 0.0277(12) 0.0502(15) -0.0034(10) 0.0276(12) 0.0005(11)
C11 0.0314(13) 0.0267(12) 0.0441(14) 0.0034(10) 0.0152(11) -0.0086(10)
C12 0.0538(18) 0.0392(15) 0.082(2) 0.0004(13) 0.0449(17) -0.0150(14)
C13 0.0525(18) 0.0488(17) 0.0564(18) 0.0212(14) 0.0049(14) -0.0115(14)
C14 0.0408(15) 0.0309(13) 0.0563(17) -0.0018(11) 0.0167(13) -0.0149(12)
Co2 0.02576(18) 0.02496(17) 0.0472(2) 0.00152(12) 0.01513(15) 0.00222(13)
Cl3 0.0365(3) 0.0385(3) 0.0454(4) 0.0056(3) 0.0156(3) 0.0042(3)
Cl4 0.0346(3) 0.0261(3) 0.0686(4) 0.0032(2) 0.0191(3) 0.0102(3)
N21 0.0264(11) 0.0289(11) 0.0567(13) 0.0027(8) 0.0130(10) 0.0066(9)
N22 0.0253(11) 0.0257(10) 0.0503(13) 0.0010(8) 0.0110(9) 0.0029(9)
N23 0.0292(11) 0.0274(10) 0.0382(11) -0.0012(8) 0.0121(9) -0.0013(8)
N24 0.0291(10) 0.0254(9) 0.0265(10) -0.0013(8) 0.0116(8) -0.0009(8)
C21 0.0244(13) 0.0262(12) 0.0415(14) 0.0020(9) 0.0110(10) 0.0009(10)
C22 0.0331(16) 0.0328(14) 0.097(2) 0.0060(12) 0.0189(15) 0.0150(15)
C23 0.0282(15) 0.0353(14) 0.091(2) 0.0063(11) 0.0188(15) 0.0119(14)
C24 0.0322(14) 0.0260(12) 0.0536(16) -0.0055(10) 0.0151(12) -0.0036(11)
C25 0.082(3) 0.079(2) 0.069(2) -0.038(2) 0.0299(19) -0.0321(19)
C26 0.0395(18) 0.0327(16) 0.152(4) -0.0001(13) 0.028(2) 0.0272(18)
C27 0.0489(18) 0.0402(15) 0.074(2) -0.0062(13) 0.0342(16) -0.0022(14)
C28 0.0353(14) 0.0309(13) 0.0357(13) 0.0032(10) 0.0164(11) 0.0053(10)
C29 0.0441(15) 0.0232(12) 0.0419(14) -0.0016(10) 0.0152(12) 0.0024(10)
C30 0.0473(16) 0.0285(12) 0.0380(14) -0.0029(11) 0.0209(12) 0.0028(10)
C31 0.0294(12) 0.0276(11) 0.0281(12) 0.0010(9) 0.0114(10) -0.0023(9)
C32 0.0471(16) 0.0393(14) 0.0424(15) 0.0004(12) 0.0273(13) -0.0052(11)
C33 0.0433(16) 0.0479(15) 0.0335(14) 0.0150(12) 0.0115(12) 0.0032(12)
C34 0.0424(15) 0.0300(13) 0.0503(16) -0.0010(11) 0.0148(13) -0.0076(11)

loop_
_atom_type_symbol
_atom_type_description
_atom_type_scat_dispersion_real
_atom_type_scat_dispersion_imag
_atom_type_scat_source
N N 0.0061 0.0033 'International Tables Vol C Tables 4.2.6.8 and 6.1.1.4'
Co Co 0.3494 0.9721 'International Tables Vol C Tables 4.2.6.8 and 6.1.1.4'
Cl Cl 0.1484 0.1585 'International Tables Vol C Tables 4.2.6.8 and 6.1.1.4'
H H 0.0000 0.0000 'International Tables Vol C Tables 4.2.6.8 and 6.1.1.4'
C C 0.0033 0.0016 'International Tables Vol C Tables 4.2.6.8 and 6.1.1.4'

loop_
_geom_angle_atom_site_label_1
_geom_angle_atom_site_label_2
_geom_angle_atom_site_label_3
_geom_angle
_geom_angle_publ_flag
N1 Co1 N3 109.65(7) yes
N1 Co1 Cl1 109.36(5) yes
N3 Co1 Cl1 110.70(6) yes
N1 Co1 Cl2 104.51(5) yes
N3 Co1 Cl2 105.03(5) yes
Cl1 Co1 Cl2 117.25(2) yes
C1 N1 C2 105.57(17) ?
C1 N1 Co1 129.92(15) ?
C2 N1 Co1 124.51(14) ?
C1 N2 C3 107.08(17) ?
C1 N2 C4 125.46(17) ?
C3 N2 C4 127.28(18) ?
C8 N3 C9 105.77(18) ?
C8 N3 Co1 130.82(15) ?
C9 N3 Co1 123.42(14) ?
C8 N4 C10 107.13(18) ?
C8 N4 C11 125.24(19) ?
C10 N4 C11 127.49(18) ?
N1 C1 N2 111.32(18) ?
N1 C1 H11 124.3 ?
N2 C1 H11 124.3 ?
C3 C2 N1 109.55(18) ?
C3 C2 H21 125.2 ?
N1 C2 H21 125.2 ?
C2 C3 N2 106.48(19) ?
C2 C3 H31 126.8 ?
N2 C3 H31 126.8 ?
N2 C4 C7 109.03(18) ?
N2 C4 C6 108.52(18) ?
C7 C4 C6 110.05(19) ?
N2 C4 C5 107.37(17) ?
C7 C4 C5 111.1(2) ?
C6 C4 C5 110.6(2) ?
C4 C5 H51 109.5 ?
C4 C5 H52 109.5 ?
H51 C5 H52 109.5 ?
C4 C5 H53 109.5 ?
H51 C5 H53 109.5 ?
H52 C5 H53 109.5 ?
C4 C6 H61 109.5 ?
C4 C6 H62 109.5 ?
H61 C6 H62 109.5 ?
C4 C6 H63 109.5 ?
H61 C6 H63 109.5 ?
H62 C6 H63 109.5 ?
C4 C7 H71 109.5 ?
C4 C7 H72 109.5 ?
H71 C7 H72 109.5 ?
C4 C7 H73 109.5 ?
H71 C7 H73 109.5 ?
H72 C7 H73 109.5 ?
N3 C8 N4 111.20(19) ?
N3 C8 H81 124.4 ?
N4 C8 H81 124.4 ?
C10 C9 N3 109.3(2) ?
C10 C9 H91 125.3 ?
N3 C9 H91 125.3 ?
C9 C10 N4 106.6(2) ?
C9 C10 H101 126.7 ?
N4 C10 H101 126.7 ?
N4 C11 C14 107.50(18) ?
N4 C11 C13 108.55(19) ?
C14 C11 C13 111.1(2) ?
N4 C11 C12 108.68(19) ?
C14 C11 C12 110.3(2) ?
C13 C11 C12 110.6(2) ?
C11 C12 H112 109.5 ?
C11 C12 H121 109.5 ?
H112 C12 H121 109.5 ?
C11 C12 H123 109.5 ?
H112 C12 H123 109.5 ?
H121 C12 H123 109.5 ?
C11 C13 H131 109.5 ?
C11 C13 H132 109.5 ?
H131 C13 H132 109.5 ?
C11 C13 H133 109.5 ?
H131 C13 H133 109.5 ?
H132 C13 H133 109.5 ?
C11 C14 H141 109.5 ?
C11 C14 H142 109.5 ?
H141 C14 H142 109.5 ?
C11 C14 H143 109.5 ?
H141 C14 H143 109.5 ?
H142 C14 H143 109.5 ?
N23 Co2 N21 116.50(8) yes
N23 Co2 Cl4 104.23(6) yes
N21 Co2 Cl4 105.72(6) yes
N23 Co2 Cl3 108.64(6) yes
N21 Co2 Cl3 106.16(6) yes
Cl4 Co2 Cl3 115.96(3) yes
C21 N21 C22 105.0(2) ?
C21 N21 Co2 134.32(16) ?
C22 N21 Co2 119.33(16) ?
C21 N22 C23 106.42(19) ?
C21 N22 C24 128.23(19) ?
C23 N22 C24 125.3(2) ?
C28 N23 C29 105.16(19) ?
C28 N23 Co2 130.16(16) ?
C29 N23 Co2 124.40(15) ?
C28 N24 C30 106.52(18) ?
C28 N24 C31 125.32(18) ?
C30 N24 C31 128.09(18) ?
N21 C21 N22 112.13(19) ?
N21 C21 H211 123.9 ?
N22 C21 H211 123.9 ?
C23 C22 N21 109.7(2) ?
C23 C22 H221 125.1 ?
N21 C22 H221 125.1 ?
C22 C23 N22 106.7(2) ?
C22 C23 H231 126.7 ?
N22 C23 H231 126.7 ?
N22 C24 C26 109.0(2) ?
N22 C24 C25 108.0(2) ?
C26 C24 C25 111.5(3) ?
N22 C24 C27 109.43(19) ?
C26 C24 C27 109.5(2) ?
C25 C24 C27 109.4(2) ?
C24 C25 H251 109.5 ?
C24 C25 H252 109.5 ?
H251 C25 H252 109.5 ?
C24 C25 H253 109.5 ?
H251 C25 H253 109.5 ?
H252 C25 H253 109.5 ?
C24 C26 H261 109.5 ?
C24 C26 H262 109.5 ?
H261 C26 H262 109.5 ?
C24 C26 H263 109.5 ?
H261 C26 H263 109.5 ?
H262 C26 H263 109.5 ?
C24 C27 H271 109.5 ?
C24 C27 H272 109.5 ?
H271 C27 H272 109.5 ?
C24 C27 H273 109.5 ?
H271 C27 H273 109.5 ?
H272 C27 H273 109.5 ?
N23 C28 N24 111.7(2) ?
N23 C28 H281 124.2 ?
N24 C28 H281 124.2 ?
C30 C29 N23 109.6(2) ?
C30 C29 H291 125.2 ?
N23 C29 H291 125.2 ?
C29 C30 N24 107.1(2) ?
C29 C30 H301 126.5 ?
N24 C30 H301 126.5 ?
N24 C31 C33 108.29(17) ?
N24 C31 C34 108.13(18) ?
C33 C31 C34 111.1(2) ?
N24 C31 C32 108.98(18) ?
C33 C31 C32 109.7(2) ?
C34 C31 C32 110.61(19) ?
C31 C32 H321 109.5 ?
C31 C32 H322 109.5 ?
H321 C32 H322 109.5 ?
C31 C32 H323 109.5 ?
H321 C32 H323 109.5 ?
H322 C32 H323 109.5 ?
C31 C33 H331 109.5 ?
C31 C33 H332 109.5 ?
H331 C33 H332 109.5 ?
C31 C33 H333 109.5 ?
H331 C33 H333 109.5 ?
H332 C33 H333 109.5 ?
C31 C34 H341 109.5 ?
C31 C34 H342 109.5 ?
H341 C34 H342 109.5 ?
C31 C34 H343 109.5 ?
H341 C34 H343 109.5 ?
H342 C34 H343 109.5 ?

loop_
_geom_bond_atom_site_label_1
_geom_bond_atom_site_label_2
_geom_bond_distance
_geom_bond_publ_flag
Co1 N1 2.0128(17) y
Co1 N3 2.0191(17) y
Co1 Cl1 2.2587(6) y
Co1 Cl2 2.2604(6) y
N1 C1 1.328(3) ?
N1 C2 1.378(3) ?
N2 C1 1.342(3) ?
N2 C3 1.377(3) ?
N2 C4 1.502(3) ?
N3 C8 1.326(3) ?
N3 C9 1.375(3) ?
N4 C8 1.342(3) ?
N4 C10 1.372(3) ?
N4 C11 1.498(3) ?
C1 H11 0.9500 ?
C2 C3 1.353(3) ?
C2 H21 0.9500 ?
C3 H31 0.9500 ?
C4 C7 1.519(3) ?
C4 C6 1.525(3) ?
C4 C5 1.525(3) ?
C5 H51 0.9800 ?
C5 H52 0.9800 ?
C5 H53 0.9800 ?
C6 H61 0.9800 ?
C6 H62 0.9800 ?
C6 H63 0.9800 ?
C7 H71 0.9800 ?
C7 H72 0.9800 ?
C7 H73 0.9800 ?
C8 H81 0.9500 ?
C9 C10 1.355(3) ?
C9 H91 0.9500 ?
C10 H101 0.9500 ?
C11 C14 1.517(3) ?
C11 C13 1.518(4) ?
C11 C12 1.520(3) ?
C12 H112 0.9800 ?
C12 H121 0.9800 ?
C12 H123 0.9800 ?
C13 H131 0.9800 ?
C13 H132 0.9800 ?
C13 H133 0.9800 ?
C14 H141 0.9800 ?
C14 H142 0.9800 ?
C14 H143 0.9800 ?
Co2 N23 2.0110(19) y
Co2 N21 2.0185(19) y
Co2 Cl4 2.2699(6) y
Co2 Cl3 2.2757(7) y
N21 C21 1.321(3) ?
N21 C22 1.377(3) ?
N22 C21 1.338(3) ?
N22 C23 1.376(3) ?
N22 C24 1.496(3) ?
N23 C28 1.327(3) ?
N23 C29 1.374(3) ?
N24 C28 1.342(3) ?
N24 C30 1.368(3) ?
N24 C31 1.499(3) ?
C21 H211 0.9500 ?
C22 C23 1.346(4) ?
C22 H221 0.9500 ?
C23 H231 0.9500 ?
C24 C26 1.513(4) ?
C24 C25 1.516(4) ?
C24 C27 1.517(3) ?
C25 H251 0.9800 ?
C25 H252 0.9800 ?
C25 H253 0.9800 ?
C26 H261 0.9800 ?
C26 H262 0.9800 ?
C26 H263 0.9800 ?
C27 H271 0.9800 ?
C27 H272 0.9800 ?
C27 H273 0.9800 ?
C28 H281 0.9500 ?
C29 C30 1.347(3) ?
C29 H291 0.9500 ?
C30 H301 0.9500 ?
C31 C33 1.522(3) ?
C31 C34 1.522(3) ?
C31 C32 1.524(3) ?
C32 H321 0.9800 ?
C32 H322 0.9800 ?
C32 H323 0.9800 ?
C33 H331 0.9800 ?
C33 H332 0.9800 ?
C33 H333 0.9800 ?
C34 H341 0.9800 ?
C34 H342 0.9800 ?
C34 H343 0.9800 ?

loop_
_geom_hbond_atom_site_label_D
_geom_hbond_atom_site_label_H
_geom_hbond_atom_site_label_A
_geom_hbond_site_symmetry_A
_geom_hbond_distance_DH
_geom_hbond_distance_HA
_geom_hbond_distance_DA
_geom_hbond_angle_DHA
_geom_hbond_publ_flag
C1 H11 Cl3 . 0.9500 2.8200 3.767(2) 172.00 yes
C3 H31 Cl4 2_645 0.9500 2.7800 3.704(2) 166.00 yes
C8 H81 Cl3 . 0.9500 2.7300 3.618(2) 157.00 yes
C21 H211 Cl1 . 0.9500 2.7300 3.669(2) 169.00 yes
C23 H231 Cl2 2_555 0.9500 2.7500 3.671(3) 164.00 yes
C28 H281 Cl1 . 0.9500 2.8000 3.643(2) 148.00 yes

loop_
_geom_torsion_atom_site_label_1
_geom_torsion_atom_site_label_2
_geom_torsion_atom_site_label_3
_geom_torsion_atom_site_label_4
_geom_torsion
_geom_torsion_publ_flag
Cl1 Co1 N1 C1 78.18(18) yes
Cl1 Co1 N1 C2 -102.57(16) yes
Cl2 Co1 N1 C1 -155.51(17) yes
Cl2 Co1 N1 C2 23.74(17) yes
N3 Co1 N1 C1 -43.4(2) no
N3 Co1 N1 C2 135.88(16) no
Cl1 Co1 N3 C8 -56.1(2) yes
Cl1 Co1 N3 C9 123.24(17) yes
Cl2 Co1 N3 C8 176.49(19) yes
Cl2 Co1 N3 C9 -4.23(19) yes
N1 Co1 N3 C8 64.7(2) no
N1 Co1 N3 C9 -116.03(18) no
Cl3 Co2 N21 C21 -64.6(2) yes
Cl3 Co2 N21 C22 100.1(2) yes
Cl4 Co2 N21 C21 171.7(2) yes
Cl4 Co2 N21 C22 -23.6(2) yes
N23 Co2 N21 C21 56.5(3) no
N23 Co2 N21 C22 -138.8(2) no
Cl3 Co2 N23 C28 53.7(2) yes
Cl3 Co2 N23 C29 -119.31(19) yes
Cl4 Co2 N23 C28 178.0(2) yes
Cl4 Co2 N23 C29 4.9(2) yes
N21 Co2 N23 C28 -66.0(2) no
N21 Co2 N23 C29 120.93(19) no
Co1 N1 C2 C3 -179.36(14) no
Co1 N1 C1 N2 179.37(14) no
C2 N1 C1 N2 0.0(2) no
C1 N1 C2 C3 0.1(2) no
C3 N2 C4 C7 20.1(3) no
C4 N2 C1 N1 -175.54(19) no
C3 N2 C4 C5 -100.4(3) no
C3 N2 C4 C6 140.0(2) no
C3 N2 C1 N1 -0.1(2) no
C1 N2 C4 C5 74.2(3) no
C1 N2 C3 C2 0.1(2) no
C4 N2 C3 C2 175.5(2) no
C1 N2 C4 C6 -45.4(3) no
C1 N2 C4 C7 -165.3(2) no
Co1 N3 C8 N4 178.52(15) no
C9 N3 C8 N4 -0.9(3) no
Co1 N3 C9 C10 -178.85(16) no
C8 N3 C9 C10 0.6(3) no
C10 N4 C11 C14 105.8(3) no
C8 N4 C10 C9 -0.4(3) no
C11 N4 C10 C9 -176.3(2) no
C10 N4 C8 N3 0.8(3) no
C11 N4 C8 N3 176.9(2) no
C8 N4 C11 C13 50.8(3) no
C8 N4 C11 C14 -69.5(3) no
C8 N4 C11 C12 171.1(2) no
C10 N4 C11 C13 -134.0(2) no
C10 N4 C11 C12 -13.7(3) no
Co2 N21 C22 C23 -170.4(2) no
C22 N21 C21 N22 1.8(3) no
Co2 N21 C21 N22 167.99(18) no
C21 N21 C22 C23 -1.6(3) no
C21 N22 C24 C25 -96.7(3) no
C21 N22 C24 C26 24.6(3) no
C23 N22 C21 N21 -1.2(3) no
C24 N22 C21 N21 175.9(2) no
C21 N22 C23 C22 0.2(3) no
C24 N22 C23 C22 -177.1(2) no
C23 N22 C24 C25 80.0(3) no
C23 N22 C24 C26 -158.8(3) no
C21 N22 C24 C27 144.4(3) no
C23 N22 C24 C27 -39.0(3) no
C28 N23 C29 C30 -0.2(3) no
Co2 N23 C29 C30 174.27(17) no
Co2 N23 C28 N24 -173.54(15) no
C29 N23 C28 N24 0.5(3) no
C30 N24 C28 N23 -0.6(3) no
C28 N24 C31 C34 67.2(3) no
C30 N24 C31 C32 10.9(3) no
C31 N24 C28 N23 -177.82(19) no
C28 N24 C30 C29 0.4(3) no
C31 N24 C30 C29 177.5(2) no
C28 N24 C31 C32 -172.5(2) no
C28 N24 C31 C33 -53.2(3) no
C30 N24 C31 C34 -109.4(3) no
C30 N24 C31 C33 130.2(2) no
N1 C2 C3 N2 -0.1(2) no
N3 C9 C10 N4 -0.1(3) no
N21 C22 C23 N22 0.9(4) no
N23 C29 C30 N24 -0.1(3) no
